data_7708127
loop_
_publ_author_name
'Massoud, Salah S.'
'Louka, Febee R.'
'Dial, Madison T.'
'Malek, Andrew J.'
'Fischer, Roland C.'
'Mautner, Franz A.'
'Van\<co, J\'an'
'Malina, Tom\'a\<s'
'Dvo\<r\'ak, Zden\<ek'
'Tr\'avn\'i\<cek, Zden\<ek'

_publ_section_title
;
 Identification of potent anticancer copper(II) complexes containing
 tripodal bis[2-ethyl-di(3,5-dialkyl-1<i>H</i>-pyrazol-1-yl)]amine moiety.
;
_journal_issue 33
_journal_name_full 'Dalton transactions (Cambridge, England : 2003)'
_journal_page_first 11521
_journal_page_last 11534
_journal_paper_doi 10.1039/d1dt01724a
_journal_volume 50
_journal_year 2021
_chemical_formula_moiety 'C20 H31 Cl Cu N7, Cl O4'
_chemical_formula_sum 'C20 H31 Cl2 Cu N7 O4'
_chemical_formula_weight 567.96
_chemical_name_common '[Cu(L4)Cl]ClO4'
_space_group_crystal_system monoclinic
_space_group_IT_number 15
_space_group_name_Hall '-C 2yc'
_space_group_name_H-M_alt 'C 1 2/c 1'
_atom_sites_solution_hydrogens geom
_atom_sites_solution_primary dual
_audit_creation_date 2020-02-16
_audit_creation_method
;
Olex2 1.2
(compiled 2018.05.29 svn.r3508 for OlexSys, GUI svn.r5506)
;
_audit_update_record
;
2021-04-11 deposited with the CCDC.	2021-07-22 downloaded from the CCDC.
;
_cell_angle_alpha 90
_cell_angle_beta 102.879(2)
_cell_angle_gamma 90
_cell_formula_units_Z 8
_cell_length_a 21.6076(7)
_cell_length_b 12.1524(4)
_cell_length_c 19.2083(6)
_cell_measurement_reflns_used 9790
_cell_measurement_temperature 100(2)
_cell_measurement_theta_max 28.92
_cell_measurement_theta_min 2.32
_cell_volume 4916.9(3)
_computing_cell_refinement 'SAINT V8.38A (?, 2016)'
_computing_data_reduction 'SAINT V8.38A (?, 2016)'
_computing_molecular_graphics 'Olex2 (Dolomanov et al., 2009)'
_computing_publication_material 'Olex2 (Dolomanov et al., 2009)'
_computing_structure_refinement 'ShelXL (Sheldrick, 2015)'
_computing_structure_solution 'ShelXD (Sheldrick, 2008)'
_diffrn_ambient_temperature 100.15
_diffrn_detector 'Bruker APEX2 area detector'
_diffrn_detector_area_resol_mean 7.9
_diffrn_detector_type 'CCD area detector'
_diffrn_measured_fraction_theta_full 1.000
_diffrn_measured_fraction_theta_max 0.996
_diffrn_measurement_device 'three-circle diffractometer'
_diffrn_measurement_device_type 'Bruker SMART APEX2 area detector'
_diffrn_measurement_method '\w and \f scans'
_diffrn_radiation_monochromator 'mirror optics'
_diffrn_radiation_probe x-ray
_diffrn_radiation_type MoK\a
_diffrn_radiation_wavelength 0.71073
_diffrn_reflns_av_R_equivalents 0.0585
_diffrn_reflns_av_unetI/netI 0.0230
_diffrn_reflns_Laue_measured_fraction_full 1.000
_diffrn_reflns_Laue_measured_fraction_max 0.996
_diffrn_reflns_limit_h_max 30
_diffrn_reflns_limit_h_min -30
_diffrn_reflns_limit_k_max 17
_diffrn_reflns_limit_k_min -17
_diffrn_reflns_limit_l_max 27
_diffrn_reflns_limit_l_min -27
_diffrn_reflns_number 153829
_diffrn_reflns_point_group_measured_fraction_full 1.000
_diffrn_reflns_point_group_measured_fraction_max 0.996
_diffrn_reflns_theta_full 25.242
_diffrn_reflns_theta_max 30.050
_diffrn_reflns_theta_min 2.111
_diffrn_source 'microfocus sealed X-ray tube'
_diffrn_source_type 'Incoatec I\ms'
_diffrn_standards_number 0
_exptl_absorpt_coefficient_mu 1.147
_exptl_absorpt_correction_T_max 0.7460
_exptl_absorpt_correction_T_min 0.6536
_exptl_absorpt_correction_type multi-scan
_exptl_absorpt_process_details
'SADABS-2016/2 (Bruker,2016/2) was used for absorption correction. wR2(int) was 0.1441 before and 0.0706 after correction. The Ratio of minimum to maximum transmission is 0.8761. The \l/2 correction factor is Not present.'
_exptl_crystal_colour green
_exptl_crystal_density_diffrn 1.534
_exptl_crystal_F_000 2360
_exptl_crystal_size_max 0.190
_exptl_crystal_size_mid 0.160
_exptl_crystal_size_min 0.110
_refine_diff_density_max 0.527
_refine_diff_density_min -0.484
_refine_diff_density_rms 0.062
_refine_ls_extinction_method none
_refine_ls_goodness_of_fit_ref 1.059
_refine_ls_hydrogen_treatment constr
_refine_ls_matrix_type full
_refine_ls_number_parameters 379
_refine_ls_number_reflns 7171
_refine_ls_number_restraints 42
_refine_ls_restrained_S_all 1.057
_refine_ls_R_factor_all 0.0401
_refine_ls_R_factor_gt 0.0308
_refine_ls_shift/su_max 0.002
_refine_ls_shift/su_mean 0.000
_refine_ls_structure_factor_coef Fsqd
_refine_ls_weighting_details 'w=1/[\s^2^(Fo^2^)+(0.0270P)^2^+7.3202P] where P=(Fo^2^+2Fc^2^)/3'
_refine_ls_weighting_scheme calc
_refine_ls_wR_factor_gt 0.0700
_refine_ls_wR_factor_ref 0.0741
_reflns_Friedel_coverage 0.000
_reflns_number_gt 6139
_reflns_number_total 7171
_reflns_threshold_expression 'I > 2\s(I)'
_cod_data_source_file d1dt01724a2.cif
_cod_data_source_block rf1067_0m
_cod_database_code 7708127
_shelx_shelxl_version_number 2018/3
_shelx_space_group_comment
;
The symmetry employed for this shelxl refinement is uniquely defined
by the following loop, which should always be used as a source of
symmetry information in preference to the above space-group names.
They are only intended as comments.
;
_shelx_estimated_absorpt_t_max 0.884
_shelx_estimated_absorpt_t_min 0.881
_olex2_refinement_description
;
1. Fixed Uiso
 At 1.2 times of:
  All C(H) groups, All C(H,H) groups, All C(H,H,H,H) groups
 At 1.5 times of:
  All C(H,H,H) groups
2. Uiso/Uaniso restraints and constraints
Uanis(N7) \\sim Ueq, Uanis(N6) \\sim Ueq, Uanis(C16) \\sim Ueq, Uanis(C17)
\\sim Ueq, Uanis(C1) \\sim Ueq, Uanis(C19) \\sim Ueq, Uanis(C20) \\sim Ueq:
with sigma of 0.01 and sigma for terminal atoms of 0.02
3. Others
 Sof(H15C)=Sof(H15D)=Sof(N8)=Sof(N9)=Sof(C1A)=Sof(C1B)=Sof(H1BA)=Sof(C1C)=
 Sof(C1D)=Sof(H1DA)=Sof(H1DB)=Sof(H1DC)=Sof(C1E)=Sof(H1EA)=Sof(H1EB)=Sof(H1EC)=
 1-FVAR(1)
 Sof(H15A)=Sof(H15B)=Sof(N6)=Sof(N7)=Sof(C16)=Sof(C17)=Sof(H17)=Sof(C18)=
 Sof(C19)=Sof(H19A)=Sof(H19B)=Sof(H19C)=Sof(C20)=Sof(H20A)=Sof(H20B)=Sof(H20C)=
 FVAR(1)
4.a Secondary CH2 refined with riding coordinates:
 C1(H1A,H1B), C7(H7A,H7B), C8(H8A,H8B), C14(H14A,H14B), C15(H15A,H15B),
 C15(H15C,H15D)
4.b Aromatic/amide H refined with riding coordinates:
 C3(H3), C10(H10), C17(H17), C1B(H1BA)
4.c Idealised Me refined as rotating group:
 C5(H5A,H5B,H5C), C6(H6A,H6B,H6C), C12(H12A,H12B,H12C), C13(H13A,H13B,H13C),
 C19(H19A,H19B,H19C), C20(H20A,H20B,H20C), C1D(H1DA,H1DB,H1DC), C1E(H1EA,H1EB,
 H1EC)
;
_olex2_submission_special_instructions 'No special instructions were received'

loop_
_space_group_symop_operation_xyz
'x, y, z'
'-x, y, -z+1/2'
'x+1/2, y+1/2, z'
'-x+1/2, y+1/2, -z+1/2'
'-x, -y, -z'
'x, -y, z-1/2'
'-x+1/2, -y+1/2, -z'
'x+1/2, -y+1/2, z-1/2'

loop_
_atom_site_label
_atom_site_type_symbol
_atom_site_fract_x
_atom_site_fract_y
_atom_site_fract_z
_atom_site_U_iso_or_equiv
_atom_site_adp_type
_atom_site_occupancy
_atom_site_site_symmetry_order
_atom_site_calc_flag
_atom_site_refinement_flags_posn
_atom_site_refinement_flags_adp
_atom_site_refinement_flags_occupancy
_atom_site_disorder_assembly
_atom_site_disorder_group
Cu1 Cu 0.78259(2) -0.66894(2) 0.65181(2) 0.01824(5) Uani 1 1 d . . . . .
Cl1 Cl 0.74437(2) -0.84229(3) 0.65686(2) 0.02790(9) Uani 1 1 d . . . . .
N1 N 0.77097(6) -0.51919(11) 0.58349(6) 0.0187(2) Uani 1 1 d . . . . .
N2 N 0.84273(6) -0.62808(12) 0.53807(7) 0.0227(3) Uani 1 1 d . . . . .
N3 N 0.83890(6) -0.71100(12) 0.58508(7) 0.0229(3) Uani 1 1 d . . . . .
N4 N 0.65761(6) -0.58614(11) 0.64947(7) 0.0197(3) Uani 1 1 d . . . . .
N5 N 0.71367(6) -0.61201(11) 0.69537(6) 0.0187(2) Uani 1 1 d . . . . .
C1 C 0.78731(7) -0.55860(14) 0.51718(8) 0.0228(3) Uani 1 1 d . U . . .
H1A H 0.751532 -0.600888 0.488174 0.027 Uiso 1 1 calc R . . . .
H1B H 0.796628 -0.495597 0.488480 0.027 Uiso 1 1 calc R . . . .
C2 C 0.89518(7) -0.63697(14) 0.51075(8) 0.0233(3) Uani 1 1 d . . . . .
C3 C 0.92673(7) -0.73006(14) 0.54172(8) 0.0235(3) Uani 1 1 d . . . . .
H3 H 0.965470 -0.758643 0.533723 0.028 Uiso 1 1 calc R . . . .
C4 C 0.89046(7) -0.77402(14) 0.58719(8) 0.0219(3) Uani 1 1 d . . . . .
C5 C 0.91013(8) -0.55788(15) 0.45807(10) 0.0302(4) Uani 1 1 d . . . . .
H5A H 0.878107 -0.563863 0.413218 0.045 Uiso 1 1 calc GR . . . .
H5B H 0.952118 -0.574594 0.449332 0.045 Uiso 1 1 calc GR . . . .
H5C H 0.910043 -0.482897 0.476822 0.045 Uiso 1 1 calc GR . . . .
C6 C 0.90188(8) -0.87711(15) 0.63018(9) 0.0286(4) Uani 1 1 d . . . . .
H6A H 0.865021 -0.892647 0.650475 0.043 Uiso 1 1 calc GR . . . .
H6B H 0.939661 -0.868083 0.668884 0.043 Uiso 1 1 calc GR . . . .
H6C H 0.908485 -0.938378 0.599466 0.043 Uiso 1 1 calc GR . . . .
C7 C 0.70409(7) -0.47831(13) 0.56636(8) 0.0203(3) Uani 1 1 d . . . . .
H7A H 0.693624 -0.450458 0.516680 0.024 Uiso 1 1 calc R . . . .
H7B H 0.700231 -0.416193 0.598465 0.024 Uiso 1 1 calc R . . . .
C8 C 0.65695(7) -0.56726(13) 0.57444(7) 0.0200(3) Uani 1 1 d . . . . .
H8A H 0.613791 -0.544877 0.548923 0.024 Uiso 1 1 calc R . . . .
H8B H 0.667825 -0.636399 0.552655 0.024 Uiso 1 1 calc R . . . .
C9 C 0.61042(8) -0.57404(15) 0.68484(9) 0.0268(3) Uani 1 1 d . . . . .
C10 C 0.63718(8) -0.59328(16) 0.75606(9) 0.0305(4) Uani 1 1 d . . . . .
H10 H 0.616080 -0.590908 0.794452 0.037 Uiso 1 1 calc R . . . .
C11 C 0.70143(7) -0.61696(14) 0.76076(8) 0.0225(3) Uani 1 1 d . . . . .
C12 C 0.54354(8) -0.54801(19) 0.64740(10) 0.0366(4) Uani 1 1 d . . . . .
H12A H 0.527065 -0.606946 0.613504 0.055 Uiso 1 1 calc GR . . . .
H12B H 0.542659 -0.478232 0.621621 0.055 Uiso 1 1 calc GR . . . .
H12C H 0.517113 -0.541802 0.682588 0.055 Uiso 1 1 calc GR . . . .
C13 C 0.75113(8) -0.64539(15) 0.82568(8) 0.0269(3) Uani 1 1 d . . . . .
H13A H 0.731006 -0.658922 0.865828 0.040 Uiso 1 1 calc GR . . . .
H13B H 0.781192 -0.584212 0.837442 0.040 Uiso 1 1 calc GR . . . .
H13C H 0.773796 -0.711700 0.816353 0.040 Uiso 1 1 calc GR . . . .
C14 C 0.81518(7) -0.42809(14) 0.61321(8) 0.0230(3) Uani 1 1 d . . . . .
H14A H 0.799603 -0.358810 0.588249 0.028 Uiso 1 1 calc R . . . .
H14B H 0.857559 -0.443893 0.603915 0.028 Uiso 1 1 calc R . . . .
C15 C 0.82158(8) -0.41240(15) 0.69297(8) 0.0263(3) Uani 1 1 d . . . . .
H15A H 0.779476 -0.419299 0.704902 0.032 Uiso 0.48(2) 1 calc R . P A 1
H15B H 0.838543 -0.338142 0.707380 0.032 Uiso 0.48(2) 1 calc R . P A 1
H15C H 0.832035 -0.334252 0.704561 0.032 Uiso 0.52(2) 1 calc R . P A 2
H15D H 0.779742 -0.427081 0.704053 0.032 Uiso 0.52(2) 1 calc R . P A 2
Cl3 Cl 0.90209(2) -0.77112(3) 1.02414(2) 0.01817(7) Uani 1 1 d . . . . .
O1 O 0.87847(7) -0.82483(12) 1.07972(7) 0.0360(3) Uani 1 1 d . . . . .
O2 O 0.94737(6) -0.68808(11) 1.05429(8) 0.0361(3) Uani 1 1 d . . . . .
O3 O 0.93219(6) -0.85220(11) 0.98761(7) 0.0320(3) Uani 1 1 d . . . . .
O4 O 0.84986(6) -0.72151(10) 0.97440(6) 0.0288(3) Uani 1 1 d . . . . .
N6 N 0.8677(6) -0.5022(10) 0.7337(7) 0.0156(17) Uani 0.48(2) 1 d . U P A 1
N7 N 0.8527(7) -0.6120(11) 0.7343(8) 0.0165(15) Uani 0.48(2) 1 d . U P A 1
C16 C 0.9248(5) -0.4820(9) 0.7827(5) 0.0243(15) Uani 0.48(2) 1 d . U P A 1
C17 C 0.9467(4) -0.5809(9) 0.8113(5) 0.0245(15) Uani 0.48(2) 1 d . U P A 1
H17 H 0.985284 -0.593384 0.845431 0.029 Uiso 0.48(2) 1 calc R . P A 1
C18 C 0.9025(6) -0.6601(9) 0.7815(6) 0.0162(16) Uani 0.48(2) 1 d . . P A 1
C19 C 0.9500(5) -0.3673(9) 0.7943(4) 0.0355(18) Uani 0.48(2) 1 d . U P A 1
H19A H 0.952347 -0.334700 0.748310 0.053 Uiso 0.48(2) 1 calc GR . P A 1
H19B H 0.992417 -0.368901 0.825754 0.053 Uiso 0.48(2) 1 calc GR . P A 1
H19C H 0.921580 -0.323201 0.816425 0.053 Uiso 0.48(2) 1 calc GR . P A 1
C20 C 0.9006(4) -0.7775(8) 0.8006(4) 0.0224(13) Uani 0.48(2) 1 d . U P A 1
H20A H 0.895531 -0.783941 0.849923 0.034 Uiso 0.48(2) 1 calc GR . P A 1
H20B H 0.940250 -0.813201 0.796376 0.034 Uiso 0.48(2) 1 calc GR . P A 1
H20C H 0.864730 -0.813269 0.768334 0.034 Uiso 0.48(2) 1 calc GR . P A 1
N8 N 0.8655(7) -0.4757(10) 0.7365(7) 0.0205(16) Uani 0.52(2) 1 d . . P A 2
N9 N 0.8593(6) -0.5873(10) 0.7305(7) 0.0155(15) Uani 0.52(2) 1 d . . P A 2
C1A C 0.9174(4) -0.4464(9) 0.7846(5) 0.0236(15) Uani 0.52(2) 1 d . . P A 2
C1B C 0.9445(4) -0.5425(10) 0.8140(4) 0.0242(15) Uani 0.52(2) 1 d . . P A 2
H1BA H 0.982100 -0.549628 0.850475 0.029 Uiso 0.52(2) 1 calc R . P A 2
C1C C 0.9062(6) -0.6277(9) 0.7800(6) 0.0206(16) Uani 0.52(2) 1 d . . P A 2
C1D C 0.9329(4) -0.3281(8) 0.8033(3) 0.0347(15) Uani 0.52(2) 1 d . . P A 2
H1DA H 0.936644 -0.287721 0.760244 0.052 Uiso 0.52(2) 1 calc GR . P A 2
H1DB H 0.973179 -0.323764 0.838803 0.052 Uiso 0.52(2) 1 calc GR . P A 2
H1DC H 0.899021 -0.295492 0.823025 0.052 Uiso 0.52(2) 1 calc GR . P A 2
C1E C 0.9134(5) -0.7481(9) 0.7940(4) 0.0305(16) Uani 0.52(2) 1 d . . P A 2
H1EA H 0.877008 -0.787048 0.764902 0.046 Uiso 0.52(2) 1 calc GR . P A 2
H1EB H 0.915402 -0.762350 0.844704 0.046 Uiso 0.52(2) 1 calc GR . P A 2
H1EC H 0.952584 -0.773990 0.781746 0.046 Uiso 0.52(2) 1 calc GR . P A 2

loop_
_atom_site_aniso_label
_atom_site_aniso_U_11
_atom_site_aniso_U_22
_atom_site_aniso_U_33
_atom_site_aniso_U_23
_atom_site_aniso_U_13
_atom_site_aniso_U_12
Cu1 0.01670(9) 0.02514(10) 0.01330(9) -0.00058(7) 0.00421(6) 0.01052(7)
Cl1 0.0354(2) 0.0264(2) 0.02556(19) -0.00171(15) 0.01447(16) 0.00629(16)
N1 0.0165(5) 0.0259(6) 0.0144(5) -0.0008(5) 0.0051(4) 0.0085(5)
N2 0.0219(6) 0.0312(7) 0.0173(6) 0.0016(5) 0.0091(5) 0.0124(5)
N3 0.0214(6) 0.0309(7) 0.0175(6) 0.0017(5) 0.0064(5) 0.0132(5)
N4 0.0152(5) 0.0274(7) 0.0166(6) 0.0007(5) 0.0043(4) 0.0089(5)
N5 0.0177(6) 0.0243(6) 0.0137(5) -0.0002(5) 0.0026(4) 0.0091(5)
C1 0.0233(7) 0.0309(8) 0.0155(7) 0.0018(6) 0.0069(6) 0.0141(6)
C2 0.0201(7) 0.0305(8) 0.0206(7) -0.0074(6) 0.0069(6) 0.0048(6)
C3 0.0157(6) 0.0304(8) 0.0244(8) -0.0084(6) 0.0047(6) 0.0063(6)
C4 0.0176(6) 0.0290(8) 0.0180(7) -0.0053(6) 0.0021(5) 0.0096(6)
C5 0.0283(8) 0.0347(9) 0.0317(9) -0.0017(7) 0.0153(7) 0.0063(7)
C6 0.0256(8) 0.0331(9) 0.0273(8) 0.0005(7) 0.0064(6) 0.0161(7)
C7 0.0177(6) 0.0252(8) 0.0186(7) 0.0014(6) 0.0056(5) 0.0111(6)
C8 0.0176(6) 0.0282(8) 0.0133(6) -0.0007(5) 0.0015(5) 0.0090(6)
C9 0.0204(7) 0.0365(9) 0.0255(8) 0.0027(7) 0.0096(6) 0.0126(6)
C10 0.0277(8) 0.0456(10) 0.0217(8) 0.0035(7) 0.0132(6) 0.0155(7)
C11 0.0242(7) 0.0279(8) 0.0162(7) -0.0001(6) 0.0062(6) 0.0100(6)
C12 0.0196(8) 0.0568(12) 0.0353(10) 0.0095(9) 0.0100(7) 0.0156(8)
C13 0.0297(8) 0.0365(9) 0.0147(7) 0.0016(6) 0.0052(6) 0.0101(7)
C14 0.0214(7) 0.0307(8) 0.0185(7) 0.0001(6) 0.0080(6) 0.0017(6)
C15 0.0257(8) 0.0342(9) 0.0203(7) -0.0042(6) 0.0077(6) -0.0037(7)
Cl3 0.01481(14) 0.02369(17) 0.01612(15) -0.00118(13) 0.00368(12) -0.00195(12)
O1 0.0391(7) 0.0466(8) 0.0264(6) 0.0117(6) 0.0159(5) 0.0019(6)
O2 0.0237(6) 0.0380(7) 0.0424(8) -0.0120(6) -0.0017(5) -0.0107(5)
O3 0.0269(6) 0.0328(7) 0.0397(7) -0.0097(5) 0.0145(5) 0.0006(5)
O4 0.0263(6) 0.0303(6) 0.0252(6) 0.0015(5) -0.0043(5) 0.0012(5)
N6 0.0150(17) 0.021(5) 0.0101(19) -0.004(3) 0.0005(14) 0.001(3)
N7 0.016(3) 0.013(4) 0.022(2) 0.002(3) 0.0078(18) -0.001(2)
C16 0.024(3) 0.024(4) 0.023(2) 0.000(3) 0.002(2) -0.006(3)
C17 0.023(2) 0.026(4) 0.021(2) 0.003(3) -0.0028(16) 0.004(3)
C18 0.017(2) 0.020(5) 0.0104(18) -0.001(3) -0.0006(14) 0.009(3)
C19 0.039(3) 0.032(4) 0.029(2) 0.001(2) -0.005(2) -0.010(3)
C20 0.026(3) 0.020(3) 0.021(2) 0.008(2) 0.0052(18) 0.012(2)
N8 0.024(2) 0.018(4) 0.022(2) -0.008(3) 0.0106(15) -0.002(3)
N9 0.014(2) 0.018(5) 0.015(2) -0.002(3) 0.0032(16) -0.001(3)
C1A 0.025(2) 0.030(4) 0.0147(18) 0.003(3) 0.0017(14) 0.000(3)
C1B 0.0221(19) 0.031(4) 0.0169(18) -0.002(3) -0.0004(14) 0.003(3)
C1C 0.026(3) 0.020(4) 0.0172(19) 0.001(3) 0.0077(16) 0.010(3)
C1D 0.040(3) 0.031(3) 0.029(2) -0.002(2) -0.0003(19) -0.009(2)
C1E 0.036(3) 0.033(4) 0.020(2) 0.004(2) 0.000(2) 0.010(3)

loop_
_atom_type_symbol
_atom_type_description
_atom_type_scat_dispersion_real
_atom_type_scat_dispersion_imag
_atom_type_scat_source
C C 0.0033 0.0016 'International Tables Vol C Tables 4.2.6.8 and 6.1.1.4'
H H 0.0000 0.0000 'International Tables Vol C Tables 4.2.6.8 and 6.1.1.4'
Cl Cl 0.1484 0.1585 'International Tables Vol C Tables 4.2.6.8 and 6.1.1.4'
Cu Cu 0.3201 1.2651 'International Tables Vol C Tables 4.2.6.8 and 6.1.1.4'
N N 0.0061 0.0033 'International Tables Vol C Tables 4.2.6.8 and 6.1.1.4'
O O 0.0106 0.0060 'International Tables Vol C Tables 4.2.6.8 and 6.1.1.4'

loop_
_geom_angle_atom_site_label_1
_geom_angle_atom_site_label_2
_geom_angle_atom_site_label_3
_geom_angle
_geom_angle_site_symmetry_1
_geom_angle_site_symmetry_3
_geom_angle_publ_flag
N1 Cu1 Cl1 142.10(4) . . ?
N3 Cu1 Cl1 93.93(4) . . ?
N3 Cu1 N1 80.64(5) . . ?
N3 Cu1 N7 97.5(4) . . ?
N3 Cu1 N9 94.7(4) . . ?
N5 Cu1 Cl1 89.50(4) . . ?
N5 Cu1 N1 88.10(5) . . ?
N5 Cu1 N3 165.67(5) . . ?
N5 Cu1 N7 92.9(5) . . ?
N5 Cu1 N9 94.2(4) . . ?
N7 Cu1 Cl1 119.5(3) . . ?
N7 Cu1 N1 98.4(3) . . ?
N9 Cu1 Cl1 127.6(3) . . ?
N9 Cu1 N1 90.3(3) . . ?
C1 N1 Cu1 103.09(9) . . ?
C1 N1 C7 108.88(11) . . ?
C1 N1 C14 108.39(12) . . ?
C7 N1 Cu1 112.24(9) . . ?
C14 N1 Cu1 113.78(9) . . ?
C14 N1 C7 110.08(12) . . ?
N3 N2 C1 116.42(12) . . ?
C2 N2 N3 112.07(13) . . ?
C2 N2 C1 130.61(14) . . ?
N2 N3 Cu1 111.48(9) . . ?
C4 N3 Cu1 137.47(11) . . ?
C4 N3 N2 105.54(13) . . ?
N5 N4 C8 119.12(11) . . ?
C9 N4 N5 111.08(12) . . ?
C9 N4 C8 129.60(12) . . ?
N4 N5 Cu1 116.61(9) . . ?
C11 N5 Cu1 134.50(10) . . ?
C11 N5 N4 106.45(12) . . ?
N1 C1 H1A 110.3 . . ?
N1 C1 H1B 110.3 . . ?
N2 C1 N1 107.01(12) . . ?
N2 C1 H1A 110.3 . . ?
N2 C1 H1B 110.3 . . ?
H1A C1 H1B 108.6 . . ?
N2 C2 C3 105.83(14) . . ?
N2 C2 C5 122.74(15) . . ?
C3 C2 C5 131.43(14) . . ?
C2 C3 H3 126.6 . . ?
C2 C3 C4 106.79(13) . . ?
C4 C3 H3 126.6 . . ?
N3 C4 C3 109.77(14) . . ?
N3 C4 C6 121.95(14) . . ?
C3 C4 C6 128.21(14) . . ?
C2 C5 H5A 109.5 . . ?
C2 C5 H5B 109.5 . . ?
C2 C5 H5C 109.5 . . ?
H5A C5 H5B 109.5 . . ?
H5A C5 H5C 109.5 . . ?
H5B C5 H5C 109.5 . . ?
C4 C6 H6A 109.5 . . ?
C4 C6 H6B 109.5 . . ?
C4 C6 H6C 109.5 . . ?
H6A C6 H6B 109.5 . . ?
H6A C6 H6C 109.5 . . ?
H6B C6 H6C 109.5 . . ?
N1 C7 H7A 109.1 . . ?
N1 C7 H7B 109.1 . . ?
N1 C7 C8 112.28(12) . . ?
H7A C7 H7B 107.9 . . ?
C8 C7 H7A 109.1 . . ?
C8 C7 H7B 109.1 . . ?
N4 C8 C7 110.79(12) . . ?
N4 C8 H8A 109.5 . . ?
N4 C8 H8B 109.5 . . ?
C7 C8 H8A 109.5 . . ?
C7 C8 H8B 109.5 . . ?
H8A C8 H8B 108.1 . . ?
N4 C9 C10 106.43(13) . . ?
N4 C9 C12 122.43(15) . . ?
C10 C9 C12 131.11(15) . . ?
C9 C10 H10 126.6 . . ?
C9 C10 C11 106.79(14) . . ?
C11 C10 H10 126.6 . . ?
N5 C11 C10 109.25(13) . . ?
N5 C11 C13 122.49(14) . . ?
C10 C11 C13 128.26(14) . . ?
C9 C12 H12A 109.5 . . ?
C9 C12 H12B 109.5 . . ?
C9 C12 H12C 109.5 . . ?
H12A C12 H12B 109.5 . . ?
H12A C12 H12C 109.5 . . ?
H12B C12 H12C 109.5 . . ?
C11 C13 H13A 109.5 . . ?
C11 C13 H13B 109.5 . . ?
C11 C13 H13C 109.5 . . ?
H13A C13 H13B 109.5 . . ?
H13A C13 H13C 109.5 . . ?
H13B C13 H13C 109.5 . . ?
N1 C14 H14A 109.1 . . ?
N1 C14 H14B 109.1 . . ?
N1 C14 C15 112.70(13) . . ?
H14A C14 H14B 107.8 . . ?
C15 C14 H14A 109.1 . . ?
C15 C14 H14B 109.1 . . ?
C14 C15 H15A 109.9 . . ?
C14 C15 H15B 109.9 . . ?
C14 C15 H15C 108.2 . . ?
C14 C15 H15D 108.2 . . ?
C14 C15 N6 108.7(5) . . ?
H15A C15 H15B 108.3 . . ?
H15C C15 H15D 107.3 . . ?
N6 C15 H15A 109.9 . . ?
N6 C15 H15B 109.9 . . ?
N8 C15 C14 116.4(6) . . ?
N8 C15 H15C 108.2 . . ?
N8 C15 H15D 108.2 . . ?
O1 Cl3 O3 108.87(8) . . ?
O1 Cl3 O4 109.12(8) . . ?
O2 Cl3 O1 110.02(9) . . ?
O2 Cl3 O3 109.59(8) . . ?
O2 Cl3 O4 109.68(8) . . ?
O4 Cl3 O3 109.55(8) . . ?
N7 N6 C15 123.8(10) . . ?
N7 N6 C16 109.8(9) . . ?
C16 N6 C15 125.7(8) . . ?
N6 N7 Cu1 117.1(9) . . ?
C18 N7 Cu1 134.5(9) . . ?
C18 N7 N6 105.5(10) . . ?
N6 C16 C19 120.1(7) . . ?
C17 C16 N6 107.1(8) . . ?
C17 C16 C19 132.9(8) . . ?
C16 C17 H17 126.3 . . ?
C16 C17 C18 107.4(8) . . ?
C18 C17 H17 126.3 . . ?
N7 C18 C17 110.1(7) . . ?
N7 C18 C20 120.9(9) . . ?
C17 C18 C20 128.5(9) . . ?
C16 C19 H19A 109.5 . . ?
C16 C19 H19B 109.5 . . ?
C16 C19 H19C 109.5 . . ?
H19A C19 H19B 109.5 . . ?
H19A C19 H19C 109.5 . . ?
H19B C19 H19C 109.5 . . ?
C18 C20 H20A 109.5 . . ?
C18 C20 H20B 109.5 . . ?
C18 C20 H20C 109.5 . . ?
H20A C20 H20B 109.5 . . ?
H20A C20 H20C 109.5 . . ?
H20B C20 H20C 109.5 . . ?
C15 N8 N9 118.0(10) . . ?
C1A N8 C15 129.9(9) . . ?
C1A N8 N9 112.1(9) . . ?
N8 N9 Cu1 123.2(8) . . ?
C1C N9 Cu1 131.5(7) . . ?
C1C N9 N8 105.2(9) . . ?
N8 C1A C1B 106.0(7) . . ?
N8 C1A C1D 122.0(7) . . ?
C1B C1A C1D 131.7(7) . . ?
C1A C1B H1BA 126.7 . . ?
C1A C1B C1C 106.5(7) . . ?
C1C C1B H1BA 126.7 . . ?
N9 C1C C1B 110.0(7) . . ?
N9 C1C C1E 121.9(9) . . ?
C1B C1C C1E 128.1(10) . . ?
C1A C1D H1DA 109.5 . . ?
C1A C1D H1DB 109.5 . . ?
C1A C1D H1DC 109.5 . . ?
H1DA C1D H1DB 109.5 . . ?
H1DA C1D H1DC 109.5 . . ?
H1DB C1D H1DC 109.5 . . ?
C1C C1E H1EA 109.5 . . ?
C1C C1E H1EB 109.5 . . ?
C1C C1E H1EC 109.5 . . ?
H1EA C1E H1EB 109.5 . . ?
H1EA C1E H1EC 109.5 . . ?
H1EB C1E H1EC 109.5 . . ?

loop_
_geom_bond_atom_site_label_1
_geom_bond_atom_site_label_2
_geom_bond_distance
_geom_bond_site_symmetry_2
_geom_bond_publ_flag
Cu1 Cl1 2.2727(5) . ?
Cu1 N1 2.2248(13) . ?
Cu1 N3 2.0199(13) . ?
Cu1 N5 1.9880(12) . ?
Cu1 N7 2.053(15) . ?
Cu1 N9 2.213(12) . ?
N1 C1 1.4755(18) . ?
N1 C7 1.4938(18) . ?
N1 C14 1.490(2) . ?
N2 N3 1.3677(19) . ?
N2 C1 1.4470(18) . ?
N2 C2 1.3553(19) . ?
N3 C4 1.3450(18) . ?
N4 N5 1.3664(16) . ?
N4 C8 1.4563(18) . ?
N4 C9 1.3535(19) . ?
N5 C11 1.3414(19) . ?
C1 H1A 0.9900 . ?
C1 H1B 0.9900 . ?
C2 C3 1.385(2) . ?
C2 C5 1.483(2) . ?
C3 H3 0.9500 . ?
C3 C4 1.403(2) . ?
C4 C6 1.490(2) . ?
C5 H5A 0.9800 . ?
C5 H5B 0.9800 . ?
C5 H5C 0.9800 . ?
C6 H6A 0.9800 . ?
C6 H6B 0.9800 . ?
C6 H6C 0.9800 . ?
C7 H7A 0.9900 . ?
C7 H7B 0.9900 . ?
C7 C8 1.517(2) . ?
C8 H8A 0.9900 . ?
C8 H8B 0.9900 . ?
C9 C10 1.381(2) . ?
C9 C12 1.497(2) . ?
C10 H10 0.9500 . ?
C10 C11 1.401(2) . ?
C11 C13 1.493(2) . ?
C12 H12A 0.9800 . ?
C12 H12B 0.9800 . ?
C12 H12C 0.9800 . ?
C13 H13A 0.9800 . ?
C13 H13B 0.9800 . ?
C13 H13C 0.9800 . ?
C14 H14A 0.9900 . ?
C14 H14B 0.9900 . ?
C14 C15 1.519(2) . ?
C15 H15A 0.9900 . ?
C15 H15B 0.9900 . ?
C15 H15C 0.9900 . ?
C15 H15D 0.9900 . ?
C15 N6 1.564(12) . ?
C15 N8 1.356(13) . ?
Cl3 O1 1.4384(12) . ?
Cl3 O2 1.4348(12) . ?
Cl3 O3 1.4455(12) . ?
Cl3 O4 1.4384(12) . ?
N6 N7 1.375(14) . ?
N6 C16 1.397(15) . ?
N7 C18 1.374(19) . ?
C16 C17 1.362(8) . ?
C16 C19 1.495(8) . ?
C17 H17 0.9500 . ?
C17 C18 1.387(11) . ?
C18 C20 1.476(9) . ?
C19 H19A 0.9800 . ?
C19 H19B 0.9800 . ?
C19 H19C 0.9800 . ?
C20 H20A 0.9800 . ?
C20 H20B 0.9800 . ?
C20 H20C 0.9800 . ?
N8 N9 1.365(13) . ?
N8 C1A 1.333(16) . ?
N9 C1C 1.320(19) . ?
C1A C1B 1.370(7) . ?
C1A C1D 1.502(8) . ?
C1B H1BA 0.9500 . ?
C1B C1C 1.394(10) . ?
C1C C1E 1.489(9) . ?
C1D H1DA 0.9800 . ?
C1D H1DB 0.9800 . ?
C1D H1DC 0.9800 . ?
C1E H1EA 0.9800 . ?
C1E H1EB 0.9800 . ?
C1E H1EC 0.9800 . ?

loop_
_geom_torsion_atom_site_label_1
_geom_torsion_atom_site_label_2
_geom_torsion_atom_site_label_3
_geom_torsion_atom_site_label_4
_geom_torsion
_geom_torsion_site_symmetry_1
_geom_torsion_site_symmetry_2
_geom_torsion_site_symmetry_3
_geom_torsion_site_symmetry_4
_geom_torsion_publ_flag
Cu1 N1 C1 N2 -42.68(14) . . . . ?
Cu1 N1 C7 C8 -21.53(14) . . . . ?
Cu1 N1 C14 C15 -42.67(15) . . . . ?
Cu1 N3 C4 C3 -149.60(14) . . . . ?
Cu1 N3 C4 C6 33.2(3) . . . . ?
Cu1 N5 C11 C10 -161.32(13) . . . . ?
Cu1 N5 C11 C13 17.9(3) . . . . ?
Cu1 N7 C18 C17 161.1(10) . . . . ?
Cu1 N7 C18 C20 -26(2) . . . . ?
Cu1 N9 C1C C1B 176.9(9) . . . . ?
Cu1 N9 C1C C1E -3(2) . . . . ?
N1 C7 C8 N4 76.59(15) . . . . ?
N1 C14 C15 N6 78.9(6) . . . . ?
N1 C14 C15 N8 86.1(7) . . . . ?
N2 N3 C4 C3 0.33(17) . . . . ?
N2 N3 C4 C6 -176.90(14) . . . . ?
N2 C2 C3 C4 0.26(18) . . . . ?
N3 N2 C1 N1 52.42(18) . . . . ?
N3 N2 C2 C3 -0.07(18) . . . . ?
N3 N2 C2 C5 179.47(15) . . . . ?
N4 N5 C11 C10 -0.39(19) . . . . ?
N4 N5 C11 C13 178.87(15) . . . . ?
N4 C9 C10 C11 0.0(2) . . . . ?
N5 N4 C8 C7 -55.58(17) . . . . ?
N5 N4 C9 C10 -0.2(2) . . . . ?
N5 N4 C9 C12 -178.62(17) . . . . ?
C1 N1 C7 C8 91.94(15) . . . . ?
C1 N1 C14 C15 -156.71(13) . . . . ?
C1 N2 N3 Cu1 -31.19(16) . . . . ?
C1 N2 N3 C4 170.16(13) . . . . ?
C1 N2 C2 C3 -168.63(16) . . . . ?
C1 N2 C2 C5 10.9(3) . . . . ?
C2 N2 N3 Cu1 158.50(11) . . . . ?
C2 N2 N3 C4 -0.16(18) . . . . ?
C2 N2 C1 N1 -139.43(17) . . . . ?
C2 C3 C4 N3 -0.38(18) . . . . ?
C2 C3 C4 C6 176.63(16) . . . . ?
C5 C2 C3 C4 -179.22(17) . . . . ?
C7 N1 C1 N2 -162.03(13) . . . . ?
C7 N1 C14 C15 84.30(15) . . . . ?
C8 N4 N5 Cu1 -19.44(18) . . . . ?
C8 N4 N5 C11 175.67(14) . . . . ?
C8 N4 C9 C10 -174.88(16) . . . . ?
C8 N4 C9 C12 6.7(3) . . . . ?
C9 N4 N5 Cu1 165.28(11) . . . . ?
C9 N4 N5 C11 0.39(18) . . . . ?
C9 N4 C8 C7 118.70(18) . . . . ?
C9 C10 C11 N5 0.3(2) . . . . ?
C9 C10 C11 C13 -178.95(18) . . . . ?
C12 C9 C10 C11 178.2(2) . . . . ?
C14 N1 C1 N2 78.23(15) . . . . ?
C14 N1 C7 C8 -149.37(12) . . . . ?
C14 C15 N6 N7 -70.7(13) . . . . ?
C14 C15 N6 C16 119.8(11) . . . . ?
C14 C15 N8 N9 -59.2(14) . . . . ?
C14 C15 N8 C1A 117.8(12) . . . . ?
C15 N6 N7 Cu1 22.7(17) . . . . ?
C15 N6 N7 C18 -173.8(11) . . . . ?
C15 N6 C16 C17 173.6(11) . . . . ?
C15 N6 C16 C19 -6.6(18) . . . . ?
C15 N8 N9 Cu1 1.3(17) . . . . ?
C15 N8 N9 C1C -177.8(12) . . . . ?
C15 N8 C1A C1B 179.5(12) . . . . ?
C15 N8 C1A C1D 6(2) . . . . ?
N6 N7 C18 C17 1.8(15) . . . . ?
N6 N7 C18 C20 174.9(11) . . . . ?
N6 C16 C17 C18 -1.6(12) . . . . ?
N7 N6 C16 C17 2.9(14) . . . . ?
N7 N6 C16 C19 -177.3(10) . . . . ?
C16 N6 N7 Cu1 -166.4(10) . . . . ?
C16 N6 N7 C18 -2.9(15) . . . . ?
C16 C17 C18 N7 -0.1(14) . . . . ?
C16 C17 C18 C20 -172.5(11) . . . . ?
C19 C16 C17 C18 178.6(10) . . . . ?
N8 N9 C1C C1B -4.0(14) . . . . ?
N8 N9 C1C C1E 175.8(11) . . . . ?
N8 C1A C1B C1C 0.7(11) . . . . ?
N9 N8 C1A C1B -3.3(14) . . . . ?
N9 N8 C1A C1D -177.0(9) . . . . ?
C1A N8 N9 Cu1 -176.2(9) . . . . ?
C1A N8 N9 C1C 4.6(15) . . . . ?
C1A C1B C1C N9 2.2(13) . . . . ?
C1A C1B C1C C1E -177.7(10) . . . . ?
C1D C1A C1B C1C 173.6(9) . . . . ?
